data_4336045
loop_
_publ_author_name
'Danila Vasilchenko'
'Sergey Tkachev'
'Iraida Baidina'
'Sergey Korenev'

_publ_contact_author_address
;Nikolaev Institute of Inorganic Chemistry,
SB Russian Academy of Sciences,
Akad. Lavrentiev prospekt 3,
Novosibirsk 90,
630090 Russia
;
_publ_contact_author_email vasilchenko@niic.nsc.ru
_publ_contact_author_fax 7(383)3309489
_publ_contact_author_name 'Vasilchenko Danila Bor.'
_publ_contact_author_phone 7(383)3391633
_publ_section_title
;
 Speciation of Platinum(IV) in Nitric Acid Solutions
;
_journal_name_full 'Inorganic Chemistry'
_journal_page_first 10532
_journal_page_last 10541
_journal_paper_doi 10.1021/ic401499j
_journal_volume 52
_journal_year 2013
_chemical_formula_moiety '(C 5 H 6 N )2 (Pt(NO3)6)'
_chemical_formula_sum 'C10 H12 N8 O18 Pt'
_chemical_formula_weight 727.33
_chemical_name_systematic 'pyridinium hexanitratoplatinate(IV)'
_space_group_IT_number 14
_symmetry_cell_setting monoclinic
_symmetry_Int_Tables_number 14
_symmetry_space_group_name_Hall '-P 2ybc'
_symmetry_space_group_name_H-M 'P 1 21/c 1'
_atom_sites_solution_hydrogens geom
_atom_sites_solution_primary direct
_atom_sites_solution_secondary difmap
_audit_creation_method SHELXL-97
_cell_angle_alpha 90.00
_cell_angle_beta 98.5690(10)
_cell_angle_gamma 90.00
_cell_formula_units_Z 2
_cell_length_a 7.7948(4)
_cell_length_b 17.2938(8)
_cell_length_c 8.0747(4)
_cell_measurement_reflns_used 8378
_cell_measurement_temperature 150(2)
_cell_measurement_theta_max 31.63
_cell_measurement_theta_min 2.36
_cell_volume 1076.33(9)
_computing_cell_refinement 'SAINT (Bruker, 2005)'
_computing_data_collection 'Apex2 (Bruker, 2005)'
_computing_data_reduction 'SAINT (Bruker, 2005)'
_computing_molecular_graphics 'local programs'
_computing_publication_material 'local programs'
_computing_structure_refinement 'SHELXL-97 (Sheldrick, 2008)'
_computing_structure_solution 'SHELXS-97 (Sheldrick, 2008)'
_diffrn_ambient_temperature 150(2)
_diffrn_detector_area_resol_mean 25
_diffrn_measured_fraction_theta_full 0.999
_diffrn_measured_fraction_theta_max 0.997
_diffrn_measurement_device_type 'Bruker Nonius X8Apex CCD area-detector'
_diffrn_measurement_method \fscans
_diffrn_radiation_monochromator graphite
_diffrn_radiation_probe x-ray
_diffrn_radiation_type MoK\a
_diffrn_radiation_wavelength 0.71073
_diffrn_reflns_av_R_equivalents 0.0130
_diffrn_reflns_av_sigmaI/netI 0.0114
_diffrn_reflns_limit_h_max 11
_diffrn_reflns_limit_h_min -11
_diffrn_reflns_limit_k_max 25
_diffrn_reflns_limit_k_min -25
_diffrn_reflns_limit_l_max 11
_diffrn_reflns_limit_l_min -11
_diffrn_reflns_number 14130
_diffrn_reflns_theta_full 25.25
_diffrn_reflns_theta_max 31.63
_diffrn_reflns_theta_min 2.36
_diffrn_source 'fine-focus sealed tube'
_exptl_absorpt_coefficient_mu 6.627
_exptl_absorpt_correction_T_max 0.4572
_exptl_absorpt_correction_T_min 0.2411
_exptl_absorpt_correction_type multi-scan
_exptl_absorpt_process_details 'SADABS (Bruker, 2005)'
_exptl_crystal_colour 'pale yellow'
_exptl_crystal_density_diffrn 2.244
_exptl_crystal_description prism
_exptl_crystal_F_000 700
_exptl_crystal_recrystallization_method 'nitric acid'
_exptl_crystal_size_max 0.30
_exptl_crystal_size_mid 0.16
_exptl_crystal_size_min 0.14
_refine_diff_density_max 1.153
_refine_diff_density_min -0.488
_refine_diff_density_rms 0.081
_refine_ls_extinction_method none
_refine_ls_goodness_of_fit_ref 1.199
_refine_ls_hydrogen_treatment mixed
_refine_ls_matrix_type full
_refine_ls_number_parameters 193
_refine_ls_number_reflns 3606
_refine_ls_number_restraints 0
_refine_ls_restrained_S_all 1.199
_refine_ls_R_factor_all 0.0242
_refine_ls_R_factor_gt 0.0196
_refine_ls_shift/su_max 0.001
_refine_ls_shift/su_mean 0.000
_refine_ls_structure_factor_coef Fsqd
_refine_ls_weighting_details 'calc w=1/[\s^2^(Fo^2^)+(0.0088P)^2^+1.4019P] where P=(Fo^2^+2Fc^2^)/3'
_refine_ls_weighting_scheme calc
_refine_ls_wR_factor_gt 0.0357
_refine_ls_wR_factor_ref 0.0367
_reflns_number_gt 3163
_reflns_number_total 3606
_reflns_threshold_expression >2sigma(I)
_cod_data_source_file ic401499j_si_002.cif
_cod_data_source_block v
_cod_original_sg_symbol_H-M 'P 21/c'
_cod_database_code 4336045

loop_
_symmetry_equiv_pos_as_xyz
'x, y, z'
'-x, y+1/2, -z+1/2'
'-x, -y, -z'
'x, -y-1/2, z-1/2'

loop_
_atom_site_label
_atom_site_type_symbol
_atom_site_fract_x
_atom_site_fract_y
_atom_site_fract_z
_atom_site_U_iso_or_equiv
_atom_site_adp_type
_atom_site_occupancy
_atom_site_symmetry_multiplicity
_atom_site_calc_flag
_atom_site_refinement_flags
Pt1 Pt 0.0000 0.5000 0.5000 0.01471(3) Uani 1 2 d S
O14 O -0.0291(2) 0.36928(9) 0.2387(2) 0.0275(3) Uani 1 1 d .
O31 O 0.03525(19) 0.39400(8) 0.60220(19) 0.0188(3) Uani 1 1 d .
O13 O 0.1188(2) 0.42143(10) 0.06007(19) 0.0275(3) Uani 1 1 d .
N1 N 0.0573(2) 0.42065(10) 0.1895(2) 0.0189(3) Uani 1 1 d .
O21 O 0.23863(19) 0.54635(9) 0.55069(19) 0.0208(3) Uani 1 1 d .
O32 O 0.2920(2) 0.37983(10) 0.5209(2) 0.0310(4) Uani 1 1 d .
N2 N 0.3383(2) 0.53262(11) 0.6971(2) 0.0232(4) Uani 1 1 d .
N3 N 0.1808(2) 0.35276(10) 0.5931(2) 0.0218(3) Uani 1 1 d .
O11 O 0.09102(19) 0.48504(7) 0.28235(18) 0.0182(3) Uani 1 1 d .
O33 O 0.1832(2) 0.29000(10) 0.6613(3) 0.0357(4) Uani 1 1 d .
O22 O 0.4809(2) 0.56320(11) 0.7108(2) 0.0357(4) Uani 1 1 d .
O23 O 0.2837(2) 0.49312(10) 0.8012(2) 0.0289(3) Uani 1 1 d .
N4 N 0.2130(3) 0.63246(11) 0.1520(2) 0.0237(4) Uani 1 1 d .
C2 C 0.3603(3) 0.60346(13) 0.1134(3) 0.0263(4) Uani 1 1 d .
C3 C 0.4406(3) 0.73003(15) 0.0417(3) 0.0318(5) Uani 1 1 d .
C4 C 0.2849(4) 0.75767(13) 0.0812(3) 0.0301(5) Uani 1 1 d .
C5 C 0.1712(3) 0.70711(15) 0.1368(3) 0.0277(5) Uani 1 1 d .
C6 C 0.4780(3) 0.65206(16) 0.0569(3) 0.0311(5) Uani 1 1 d .
H1 H 0.144(4) 0.604(2) 0.192(4) 0.047(10) Uiso 1 1 d .
H2 H 0.377(4) 0.5519(18) 0.124(4) 0.037(8) Uiso 1 1 d .
H6 H 0.569(5) 0.6311(19) 0.029(4) 0.045(9) Uiso 1 1 d .
H3 H 0.520(4) 0.765(2) 0.006(4) 0.047(10) Uiso 1 1 d .
H4 H 0.261(4) 0.8081(19) 0.068(4) 0.044(9) Uiso 1 1 d .
H5 H 0.062(4) 0.7225(18) 0.165(4) 0.037(8) Uiso 1 1 d .

loop_
_atom_site_aniso_label
_atom_site_aniso_U_11
_atom_site_aniso_U_22
_atom_site_aniso_U_33
_atom_site_aniso_U_23
_atom_site_aniso_U_13
_atom_site_aniso_U_12
Pt1 0.01644(4) 0.01141(4) 0.01823(5) 0.00127(4) 0.00893(3) -0.00044(4)
O14 0.0411(10) 0.0180(7) 0.0268(8) -0.0036(6) 0.0159(7) -0.0088(7)
O31 0.0196(7) 0.0145(6) 0.0246(7) 0.0044(5) 0.0104(6) 0.0028(5)
O13 0.0312(8) 0.0349(9) 0.0194(7) -0.0062(6) 0.0134(6) -0.0045(7)
N1 0.0207(8) 0.0184(8) 0.0187(8) -0.0011(6) 0.0064(6) 0.0006(6)
O21 0.0192(7) 0.0210(7) 0.0228(7) 0.0021(6) 0.0050(5) -0.0032(5)
O32 0.0293(8) 0.0237(8) 0.0453(10) 0.0079(7) 0.0225(8) 0.0071(7)
N2 0.0207(8) 0.0224(9) 0.0267(9) 0.0007(7) 0.0042(7) 0.0026(7)
N3 0.0224(8) 0.0170(8) 0.0276(9) 0.0018(7) 0.0085(7) 0.0035(6)
O11 0.0244(7) 0.0127(7) 0.0200(7) -0.0016(5) 0.0116(5) -0.0032(5)
O33 0.0349(10) 0.0187(8) 0.0562(12) 0.0150(8) 0.0159(9) 0.0070(7)
O22 0.0206(8) 0.0428(11) 0.0428(11) 0.0071(8) 0.0018(7) -0.0081(7)
O23 0.0281(8) 0.0297(9) 0.0285(8) 0.0079(7) 0.0034(6) -0.0007(7)
N4 0.0245(9) 0.0261(9) 0.0205(8) 0.0062(7) 0.0033(7) -0.0071(7)
C2 0.0303(11) 0.0165(9) 0.0304(11) 0.0016(8) -0.0007(9) 0.0024(8)
C3 0.0321(12) 0.0330(12) 0.0305(12) 0.0059(10) 0.0051(10) -0.0154(10)
C4 0.0451(14) 0.0150(9) 0.0295(12) 0.0002(8) 0.0033(10) -0.0002(9)
C5 0.0280(11) 0.0313(12) 0.0249(11) 0.0004(9) 0.0082(9) 0.0064(9)
C6 0.0202(10) 0.0394(14) 0.0348(12) -0.0006(11) 0.0076(9) 0.0029(9)

loop_
_atom_type_symbol
_atom_type_description
_atom_type_scat_dispersion_real
_atom_type_scat_dispersion_imag
_atom_type_scat_source
C C 0.0033 0.0016 'International Tables Vol C Tables 4.2.6.8 and 6.1.1.4'
H H 0.0000 0.0000 'International Tables Vol C Tables 4.2.6.8 and 6.1.1.4'
N N 0.0061 0.0033 'International Tables Vol C Tables 4.2.6.8 and 6.1.1.4'
O O 0.0106 0.0060 'International Tables Vol C Tables 4.2.6.8 and 6.1.1.4'
Pt Pt -1.7033 8.3905 'International Tables Vol C Tables 4.2.6.8 and 6.1.1.4'

loop_
_geom_angle_atom_site_label_1
_geom_angle_atom_site_label_2
_geom_angle_atom_site_label_3
_geom_angle
_geom_angle_site_symmetry_1
_geom_angle_site_symmetry_3
O11 Pt1 O11 180.0 3_566 .
O11 Pt1 O21 101.96(6) 3_566 .
O11 Pt1 O21 78.04(6) . .
O11 Pt1 O21 78.04(6) 3_566 3_566
O11 Pt1 O21 101.96(6) . 3_566
O21 Pt1 O21 180.0 . 3_566
O11 Pt1 O31 101.37(6) 3_566 3_566
O11 Pt1 O31 78.63(6) . 3_566
O21 Pt1 O31 77.64(6) . 3_566
O21 Pt1 O31 102.36(6) 3_566 3_566
O11 Pt1 O31 78.63(6) 3_566 .
O11 Pt1 O31 101.37(6) . .
O21 Pt1 O31 102.36(6) . .
O21 Pt1 O31 77.64(6) 3_566 .
O31 Pt1 O31 180.0 3_566 .
N3 O31 Pt1 121.52(11) . .
O13 N1 O14 126.76(18) . .
O13 N1 O11 113.65(16) . .
O14 N1 O11 119.58(16) . .
N2 O21 Pt1 120.50(12) . .
O23 N2 O22 126.3(2) . .
O23 N2 O21 119.85(18) . .
O22 N2 O21 113.87(18) . .
O32 N3 O33 126.87(19) . .
O32 N3 O31 119.37(17) . .
O33 N3 O31 113.76(17) . .
N1 O11 Pt1 121.94(11) . .
C2 N4 C5 123.4(2) . .
C2 N4 H1 120(2) . .
C5 N4 H1 117(2) . .
N4 C2 C6 119.3(2) . .
N4 C2 H2 118(2) . .
C6 C2 H2 123(2) . .
C6 C3 C4 119.8(2) . .
C6 C3 H3 121(2) . .
C4 C3 H3 119(2) . .
C5 C4 C3 119.2(2) . .
C5 C4 H4 122(2) . .
C3 C4 H4 119(2) . .
N4 C5 C4 119.2(2) . .
N4 C5 H5 117.7(19) . .
C4 C5 H5 123.1(19) . .
C2 C6 C3 119.0(2) . .
C2 C6 H6 117(2) . .
C3 C6 H6 124(2) . .

loop_
_geom_bond_atom_site_label_1
_geom_bond_atom_site_label_2
_geom_bond_distance
_geom_bond_site_symmetry_2
Pt1 O11 2.0076(14) 3_566
Pt1 O11 2.0076(14) .
Pt1 O21 2.0108(15) .
Pt1 O21 2.0108(15) 3_566
Pt1 O31 2.0124(14) 3_566
Pt1 O31 2.0124(14) .
O14 N1 1.217(2) .
O31 N3 1.351(2) .
O13 N1 1.213(2) .
N1 O11 1.346(2) .
O21 N2 1.335(2) .
O32 N3 1.209(2) .
N2 O23 1.209(2) .
N2 O22 1.221(2) .
N3 O33 1.216(2) .
N4 C2 1.331(3) .
N4 C5 1.333(3) .
N4 H1 0.83(3) .
C2 C6 1.372(3) .
C2 H2 0.90(3) .
C3 C6 1.381(4) .
C3 C4 1.385(4) .
C3 H3 0.93(3) .
C4 C5 1.368(4) .
C4 H4 0.90(3) .
C5 H5 0.95(3) .
C6 H6 0.86(3) .
